data_4060773
loop_
_publ_author_name
'Cera, Martin'
'Cerrada, Elena'
'Laguna, Mariano'
'Mata, Jos\'e A.'
'Teruel, Helena'

_publ_section_title
;
Ortho-Metalated Benzenethiolate Bridging Dinuclear Palladium(II) Complexes. 
X-ray Structures of [Sn~2~(\m-C~6~H~4~S)~2~(tBu)~4~] and 
[Pd~2~(\m-C~6~H~4~S)(\m-dppm)~2~Cl~2~]
;
_journal_issue 1
_journal_name_full Organometallics
_journal_page_first 121
_journal_page_last 126
_journal_paper_doi 10.1021/om010538t
_journal_volume 21
_journal_year 2002
_chemical_formula_moiety 'C28 H44 S2 Sn2'
_chemical_formula_structural '[Sn (C6 H4 S)2 (C4 H9)2]2'
_chemical_formula_sum 'C28 H44 S2 Sn2'
_chemical_formula_weight 682.13
_chemical_name_systematic
;
Ditertbuthyl-bis(mu!2$-bis(1-benzenethiolate)tin(IV)
;
_space_group_IT_number 14
_symmetry_cell_setting monoclinic
_symmetry_space_group_name_Hall '-P 2yn'
_symmetry_space_group_name_H-M 'P 1 21/n 1'
_atom_sites_solution_hydrogens geom
_atom_sites_solution_primary direct
_atom_sites_solution_secondary difmap
_audit_creation_method SHELXL-97
_cell_angle_alpha 90.00
_cell_angle_beta 92.902(2)
_cell_angle_gamma 90.00
_cell_formula_units_Z 4
_cell_length_a 10.5408(9)
_cell_length_b 14.7314(12)
_cell_length_c 19.6027(16)
_cell_measurement_reflns_used 4830
_cell_measurement_temperature 293(2)
_cell_measurement_theta_max 51.25
_cell_measurement_theta_min 4.47
_cell_volume 3040.0(4)
_computing_cell_refinement 'BRUKER SMART'
_computing_data_collection 'BRUKER SMART'
_computing_data_reduction 'BRUKER SHELXTL'
_computing_molecular_graphics 'XP, SHEXTL v. 4.2 (Siemens)'
_computing_publication_material 'CIBTAB (Sheldrick, 1997)'
_computing_structure_refinement 'SHELXL-97 (Sheldrick, 1997)'
_computing_structure_solution 'SHELXS-97 (Sheldrick, 1990)'
_diffrn_ambient_temperature 173(2)
_diffrn_measured_fraction_theta_full 0.885
_diffrn_measured_fraction_theta_max 0.885
_diffrn_measurement_device_type 'CCD area Detector'
_diffrn_measurement_method 'Phi and Omega scans'
_diffrn_radiation_monochromator graphite
_diffrn_radiation_source 'fine-focus sealed tube'
_diffrn_radiation_type MoK\a
_diffrn_radiation_wavelength 0.71073
_diffrn_reflns_av_R_equivalents 0.0573
_diffrn_reflns_av_sigmaI/netI 0.0684
_diffrn_reflns_limit_h_max 11
_diffrn_reflns_limit_h_min -14
_diffrn_reflns_limit_k_max 19
_diffrn_reflns_limit_k_min -19
_diffrn_reflns_limit_l_max 25
_diffrn_reflns_limit_l_min -20
_diffrn_reflns_number 19828
_diffrn_reflns_theta_full 28.69
_diffrn_reflns_theta_max 57.38
_diffrn_reflns_theta_min 1.73
_diffrn_standards_decay_% 'no decay'
_exptl_absorpt_coefficient_mu 1.794
_exptl_absorpt_correction_T_max 0.83
_exptl_absorpt_correction_T_min 0.61
_exptl_absorpt_correction_type SADABS
_exptl_crystal_colour colourless
_exptl_crystal_density_diffrn 1.490
_exptl_crystal_density_meas ?
_exptl_crystal_density_method 'not measured'
_exptl_crystal_description 'irregular block'
_exptl_crystal_F_000 1376
_exptl_crystal_size_max 0.278
_exptl_crystal_size_mid 0.181
_exptl_crystal_size_min 0.142
_refine_diff_density_max 0.861
_refine_diff_density_min -0.577
_refine_diff_density_rms 0.119
_refine_ls_extinction_method none
_refine_ls_goodness_of_fit_ref 0.904
_refine_ls_hydrogen_treatment mixed
_refine_ls_matrix_type full
_refine_ls_number_parameters 301
_refine_ls_number_reflns 7211
_refine_ls_number_restraints 0
_refine_ls_restrained_S_all 0.904
_refine_ls_R_factor_all 0.0573
_refine_ls_R_factor_gt 0.0391
_refine_ls_shift/su_max 0.001
_refine_ls_shift/su_mean 0.000
_refine_ls_structure_factor_coef Fsqd
_refine_ls_weighting_details 'w=1/[\s^2^(Fo^2^)+(0.0243P)^2^+0.0000P] where P=(Fo^2^+2Fc^2^)/3'
_refine_ls_weighting_scheme calc
_refine_ls_wR_factor_gt 0.0689
_refine_ls_wR_factor_ref 0.0731
_reflns_number_gt 5374
_reflns_number_total 7211
_reflns_threshold_expression >2sigma(I)
_cod_depositor_comments
;
The following automatic conversions were performed:
'_symmetry_cell_setting' value 'Monoclinic' changed to 'monoclinic'
according to '/home/saulius/struct/CIF-dictionaries/cif_core.dic'
dictionary named 'cif_core.dic' version 2.4.1 from 2010-06-29.

Automatic conversion script
Id: cif_fix_enum 1527 2010-12-29 10:47:43Z saulius 

The following automatic conversions were performed:

'_exptl_crystal_density_meas' value 'not measured' was changed to '?'
- the value is perceived as not measured.

Automatic conversion script
Id: cif_fix_values 3105 2015-03-04 15:46:00Z robertas 
;
_cod_original_sg_symbol_H-M 'P 21/n'
_cod_database_code 4060773

loop_
_symmetry_equiv_pos_as_xyz
'x, y, z'
'-x+1/2, y+1/2, -z+1/2'
'-x, -y, -z'
'x-1/2, -y-1/2, z-1/2'

loop_
_atom_site_label
_atom_site_type_symbol
_atom_site_fract_x
_atom_site_fract_y
_atom_site_fract_z
_atom_site_U_iso_or_equiv
_atom_site_adp_type
_atom_site_occupancy
_atom_site_calc_flag
_atom_site_refinement_flags
_atom_site_disorder_assembly
_atom_site_disorder_group
Sn1 Sn 1.09206(2) 0.670037(17) 0.301153(13) 0.03341(8) Uani 1 d . . .
Sn2 Sn 0.78483(2) 0.588378(16) 0.150508(12) 0.02860(7) Uani 1 d . . .
S1 S 1.11331(9) 0.58367(6) 0.19686(5) 0.0364(2) Uani 1 d . . .
S2 S 0.87315(10) 0.72064(7) 0.29617(5) 0.0425(3) Uani 1 d . . .
C1 C 1.0615(3) 0.6670(2) 0.13508(17) 0.0309(8) Uani 1 d . . .
C2 C 0.9328(3) 0.6766(2) 0.11556(17) 0.0313(8) Uani 1 d . . .
C3 C 0.9018(4) 0.7415(2) 0.06573(18) 0.0378(9) Uani 1 d . . .
H3 H 0.8169 0.7503 0.0522 0.045 Uiso 1 calc R . .
C4 C 0.9926(4) 0.7928(3) 0.0359(2) 0.0467(11) Uani 1 d . . .
H4 H 0.9688 0.8350 0.0023 0.056 Uiso 1 calc R . .
C5 C 1.1185(4) 0.7818(3) 0.0556(2) 0.0466(11) Uani 1 d . . .
H5 H 1.1803 0.8168 0.0358 0.056 Uiso 1 calc R . .
C6 C 1.1524(4) 0.7185(3) 0.10475(19) 0.0404(9) Uani 1 d . . .
H6 H 1.2377 0.7102 0.1177 0.048 Uiso 1 calc R . .
C7 C 0.7952(4) 0.6152(3) 0.30957(19) 0.0380(9) Uani 1 d . . .
C8 C 0.7752(3) 0.5527(2) 0.25707(17) 0.0324(8) Uani 1 d . . .
C9 C 0.7193(4) 0.4710(3) 0.2731(2) 0.0429(10) Uani 1 d . . .
H9 H 0.7100 0.4268 0.2393 0.051 Uiso 1 calc R . .
C10 C 0.6768(4) 0.4525(3) 0.3367(2) 0.0588(13) Uani 1 d . . .
H10 H 0.6388 0.3971 0.3456 0.071 Uiso 1 calc R . .
C11 C 0.6916(4) 0.5174(4) 0.3869(2) 0.0677(15) Uani 1 d . . .
H11 H 0.6609 0.5067 0.4298 0.081 Uiso 1 calc R . .
C12 C 0.7509(4) 0.5973(3) 0.3741(2) 0.0572(12) Uani 1 d . . .
H12 H 0.7620 0.6403 0.4086 0.069 Uiso 1 calc R . .
C13 C 1.1957(4) 0.7980(2) 0.30405(19) 0.0383(9) Uani 1 d . . .
C14 C 1.1250(4) 0.8667(3) 0.2585(2) 0.0510(11) Uani 1 d . . .
H14A H 1.1677 0.9242 0.2619 0.077 Uiso 1 calc R . .
H14B H 1.0398 0.8732 0.2728 0.077 Uiso 1 calc R . .
H14C H 1.1230 0.8460 0.2120 0.077 Uiso 1 calc R . .
C15 C 1.3290(4) 0.7845(3) 0.2797(2) 0.0568(12) Uani 1 d . . .
H15A H 1.3749 0.8408 0.2834 0.085 Uiso 1 calc R . .
H15B H 1.3241 0.7652 0.2328 0.085 Uiso 1 calc R . .
H15C H 1.3723 0.7392 0.3073 0.085 Uiso 1 calc R . .
C16 C 1.2028(5) 0.8329(3) 0.3771(2) 0.0575(12) Uani 1 d . . .
H16A H 1.2495 0.7906 0.4059 0.086 Uiso 1 calc R . .
H16B H 1.1185 0.8396 0.3927 0.086 Uiso 1 calc R . .
H16C H 1.2450 0.8907 0.3787 0.086 Uiso 1 calc R . .
C17 C 1.1403(4) 0.5706(3) 0.3808(2) 0.0472(11) Uani 1 d . . .
C18 C 1.0773(5) 0.4798(3) 0.3633(2) 0.0601(13) Uani 1 d . . .
H18A H 1.0997 0.4611 0.3185 0.090 Uiso 1 calc R . .
H18B H 0.9867 0.4861 0.3640 0.090 Uiso 1 calc R . .
H18C H 1.1057 0.4350 0.3962 0.090 Uiso 1 calc R . .
C19 C 1.2845(5) 0.5598(3) 0.3838(2) 0.0689(15) Uani 1 d . . .
H19A H 1.3092 0.5144 0.4170 0.103 Uiso 1 calc R . .
H19B H 1.3237 0.6166 0.3966 0.103 Uiso 1 calc R . .
H19C H 1.3114 0.5418 0.3398 0.103 Uiso 1 calc R . .
C20 C 1.0956(5) 0.6046(3) 0.4497(2) 0.0696(15) Uani 1 d . . .
H20A H 1.1187 0.5613 0.4847 0.104 Uiso 1 calc R . .
H20B H 1.0050 0.6121 0.4468 0.104 Uiso 1 calc R . .
H20C H 1.1352 0.6619 0.4606 0.104 Uiso 1 calc R . .
C21 C 0.5990(3) 0.6549(2) 0.1342(2) 0.0370(9) Uani 1 d . . .
C22 C 0.5020(4) 0.5993(3) 0.1714(2) 0.0544(12) Uani 1 d . . .
H22A H 0.4207 0.6286 0.1671 0.082 Uiso 1 calc R . .
H22B H 0.5286 0.5944 0.2188 0.082 Uiso 1 calc R . .
H22C H 0.4957 0.5397 0.1516 0.082 Uiso 1 calc R . .
C23 C 0.6044(4) 0.7503(3) 0.1648(2) 0.0570(12) Uani 1 d . . .
H23A H 0.5212 0.7769 0.1615 0.085 Uiso 1 calc R . .
H23B H 0.6620 0.7870 0.1403 0.085 Uiso 1 calc R . .
H23C H 0.6336 0.7468 0.2120 0.085 Uiso 1 calc R . .
C24 C 0.5563(4) 0.6615(3) 0.0589(2) 0.0576(13) Uani 1 d . . .
H24A H 0.5450 0.6015 0.0403 0.086 Uiso 1 calc R . .
H24B H 0.6197 0.6930 0.0345 0.086 Uiso 1 calc R . .
H24C H 0.4775 0.6940 0.0543 0.086 Uiso 1 calc R . .
C25 C 0.7961(4) 0.4670(2) 0.08584(19) 0.0390(9) Uani 1 d . . .
C26 C 0.9038(4) 0.4065(3) 0.1121(2) 0.0645(14) Uani 1 d . . .
H26A H 0.9100 0.3549 0.0825 0.097 Uiso 1 calc R . .
H26B H 0.8878 0.3862 0.1574 0.097 Uiso 1 calc R . .
H26C H 0.9821 0.4399 0.1131 0.097 Uiso 1 calc R . .
C27 C 0.6724(4) 0.4137(3) 0.0820(2) 0.0541(12) Uani 1 d . . .
H27A H 0.6056 0.4512 0.0622 0.081 Uiso 1 calc R . .
H27B H 0.6515 0.3957 0.1271 0.081 Uiso 1 calc R . .
H27C H 0.6819 0.3608 0.0541 0.081 Uiso 1 calc R . .
C28 C 0.8226(5) 0.5013(3) 0.0141(2) 0.0647(14) Uani 1 d . . .
H28A H 0.8991 0.5368 0.0162 0.097 Uiso 1 calc R . .
H28B H 0.7528 0.5381 -0.0029 0.097 Uiso 1 calc R . .
H28C H 0.8325 0.4505 -0.0158 0.097 Uiso 1 calc R . .

loop_
_atom_site_aniso_label
_atom_site_aniso_U_11
_atom_site_aniso_U_22
_atom_site_aniso_U_33
_atom_site_aniso_U_23
_atom_site_aniso_U_13
_atom_site_aniso_U_12
Sn1 0.03875(15) 0.03114(14) 0.02993(15) -0.00379(11) -0.00238(11) -0.00168(12)
Sn2 0.02892(13) 0.02819(13) 0.02862(14) 0.00097(11) 0.00071(10) 0.00028(11)
S1 0.0382(5) 0.0363(5) 0.0344(5) -0.0074(4) -0.0027(4) 0.0069(4)
S2 0.0405(6) 0.0375(5) 0.0497(6) -0.0127(5) 0.0055(5) 0.0008(5)
C1 0.034(2) 0.0331(19) 0.0261(19) -0.0074(16) 0.0014(15) 0.0016(17)
C2 0.035(2) 0.0301(19) 0.029(2) -0.0037(16) 0.0015(15) -0.0015(16)
C3 0.035(2) 0.040(2) 0.038(2) 0.0049(18) 0.0030(17) 0.0020(18)
C4 0.062(3) 0.042(2) 0.035(2) 0.0115(19) 0.001(2) -0.005(2)
C5 0.048(3) 0.052(3) 0.041(2) -0.001(2) 0.013(2) -0.017(2)
C6 0.034(2) 0.052(2) 0.036(2) -0.0082(19) 0.0044(17) -0.0035(19)
C7 0.037(2) 0.044(2) 0.033(2) -0.0009(18) 0.0045(17) 0.0018(19)
C8 0.032(2) 0.037(2) 0.028(2) 0.0048(16) 0.0008(15) 0.0015(17)
C9 0.049(3) 0.040(2) 0.039(2) 0.0053(19) -0.0040(19) -0.005(2)
C10 0.052(3) 0.067(3) 0.058(3) 0.024(3) 0.000(2) -0.010(2)
C11 0.060(3) 0.107(4) 0.037(3) 0.017(3) 0.009(2) -0.015(3)
C12 0.051(3) 0.080(4) 0.041(3) -0.015(2) 0.009(2) -0.009(3)
C13 0.044(2) 0.031(2) 0.040(2) -0.0066(17) 0.0030(18) -0.0052(18)
C14 0.063(3) 0.038(2) 0.052(3) -0.001(2) 0.002(2) -0.006(2)
C15 0.046(3) 0.062(3) 0.063(3) -0.015(2) 0.008(2) -0.011(2)
C16 0.078(3) 0.049(3) 0.046(3) -0.010(2) 0.007(2) -0.017(2)
C17 0.061(3) 0.040(2) 0.040(2) -0.0011(19) -0.008(2) 0.005(2)
C18 0.079(4) 0.037(2) 0.062(3) 0.004(2) -0.011(3) -0.004(2)
C19 0.080(4) 0.061(3) 0.063(3) 0.010(3) -0.023(3) 0.006(3)
C20 0.108(4) 0.066(3) 0.034(3) 0.003(2) -0.004(3) -0.002(3)
C21 0.029(2) 0.038(2) 0.044(2) 0.0064(18) -0.0014(17) 0.0039(17)
C22 0.034(2) 0.060(3) 0.070(3) 0.015(2) 0.007(2) 0.003(2)
C23 0.044(3) 0.046(3) 0.082(3) 0.001(2) 0.012(2) 0.014(2)
C24 0.046(3) 0.065(3) 0.060(3) 0.014(2) -0.011(2) 0.004(2)
C25 0.049(3) 0.031(2) 0.036(2) -0.0048(17) 0.0009(18) -0.0016(19)
C26 0.068(3) 0.048(3) 0.076(3) -0.020(2) -0.012(3) 0.019(2)
C27 0.063(3) 0.042(2) 0.055(3) -0.003(2) -0.009(2) -0.014(2)
C28 0.095(4) 0.055(3) 0.045(3) -0.016(2) 0.017(3) -0.008(3)

loop_
_atom_type_symbol
_atom_type_description
_atom_type_scat_dispersion_real
_atom_type_scat_dispersion_imag
_atom_type_scat_source
C C 0.0033 0.0016 'International Tables Vol C Tables 4.2.6.8 and 6.1.1.4'
H H 0.0000 0.0000 'International Tables Vol C Tables 4.2.6.8 and 6.1.1.4'
S S 0.1246 0.1234 'International Tables Vol C Tables 4.2.6.8 and 6.1.1.4'
Sn Sn -0.6537 1.4246 'International Tables Vol C Tables 4.2.6.8 and 6.1.1.4'

loop_
_geom_angle_atom_site_label_1
_geom_angle_atom_site_label_2
_geom_angle_atom_site_label_3
_geom_angle
_geom_angle_site_symmetry_1
_geom_angle_site_symmetry_3
_geom_angle_publ_flag
C13 Sn1 C17 117.63(14) . . ?
C13 Sn1 S2 102.15(11) . . ?
C17 Sn1 S2 114.98(13) . . ?
C13 Sn1 S1 114.07(11) . . ?
C17 Sn1 S1 102.88(11) . . ?
S2 Sn1 S1 104.81(3) . . ?
C8 Sn2 C2 121.40(13) . . ?
C8 Sn2 C25 111.47(14) . . ?
C2 Sn2 C25 104.17(14) . . ?
C8 Sn2 C21 99.44(14) . . ?
C2 Sn2 C21 109.66(13) . . ?
C25 Sn2 C21 110.64(14) . . ?
C1 S1 Sn1 99.92(11) . . ?
C7 S2 Sn1 99.85(13) . . ?
C6 C1 C2 120.8(3) . . ?
C6 C1 S1 118.2(3) . . ?
C2 C1 S1 120.9(3) . . ?
C3 C2 C1 116.8(3) . . ?
C3 C2 Sn2 119.1(3) . . ?
C1 C2 Sn2 123.8(3) . . ?
C4 C3 C2 122.2(4) . . ?
C5 C4 C3 120.0(4) . . ?
C4 C5 C6 119.3(4) . . ?
C5 C6 C1 120.9(4) . . ?
C8 C7 C12 120.1(4) . . ?
C8 C7 S2 121.5(3) . . ?
C12 C7 S2 118.4(3) . . ?
C9 C8 C7 117.3(3) . . ?
C9 C8 Sn2 118.2(3) . . ?
C7 C8 Sn2 122.9(3) . . ?
C10 C9 C8 122.7(4) . . ?
C9 C10 C11 118.8(4) . . ?
C12 C11 C10 120.3(4) . . ?
C11 C12 C7 120.5(4) . . ?
C16 C13 C15 109.8(3) . . ?
C16 C13 C14 109.1(3) . . ?
C15 C13 C14 109.6(4) . . ?
C16 C13 Sn1 108.6(3) . . ?
C15 C13 Sn1 110.5(3) . . ?
C14 C13 Sn1 109.3(2) . . ?
C18 C17 C19 109.8(4) . . ?
C18 C17 C20 109.6(4) . . ?
C19 C17 C20 110.4(3) . . ?
C18 C17 Sn1 110.1(3) . . ?
C19 C17 Sn1 107.0(3) . . ?
C20 C17 Sn1 109.8(3) . . ?
C24 C21 C22 109.0(3) . . ?
C24 C21 C23 109.0(3) . . ?
C22 C21 C23 108.6(3) . . ?
C24 C21 Sn2 112.7(3) . . ?
C22 C21 Sn2 107.7(2) . . ?
C23 C21 Sn2 109.7(2) . . ?
C26 C25 C27 109.9(3) . . ?
C26 C25 C28 109.8(4) . . ?
C27 C25 C28 108.7(3) . . ?
C26 C25 Sn2 110.2(2) . . ?
C27 C25 Sn2 112.1(3) . . ?
C28 C25 Sn2 106.1(2) . . ?

loop_
_geom_bond_atom_site_label_1
_geom_bond_atom_site_label_2
_geom_bond_distance
_geom_bond_site_symmetry_2
_geom_bond_publ_flag
Sn1 C13 2.178(4) . ?
Sn1 C17 2.182(4) . ?
Sn1 S2 2.4221(11) . ?
Sn1 S1 2.4279(10) . ?
Sn2 C8 2.161(3) . ?
Sn2 C2 2.168(4) . ?
Sn2 C25 2.199(4) . ?
Sn2 C21 2.199(3) . ?
S1 C1 1.790(4) . ?
S2 C7 1.783(4) . ?
C1 C6 1.380(5) . ?
C1 C2 1.398(5) . ?
C2 C3 1.393(5) . ?
C3 C4 1.373(5) . ?
C4 C5 1.373(5) . ?
C5 C6 1.376(5) . ?
C7 C8 1.388(5) . ?
C7 C12 1.396(5) . ?
C8 C9 1.383(5) . ?
C9 C10 1.373(5) . ?
C10 C11 1.376(6) . ?
C11 C12 1.362(6) . ?
C13 C16 1.519(5) . ?
C13 C15 1.520(6) . ?
C13 C14 1.520(5) . ?
C17 C18 1.526(5) . ?
C17 C19 1.527(6) . ?
C17 C20 1.536(6) . ?
C21 C24 1.524(5) . ?
C21 C22 1.525(5) . ?
C21 C23 1.528(5) . ?
C25 C26 1.513(5) . ?
C25 C27 1.521(5) . ?
C25 C28 1.533(5) . ?

loop_
_cod_related_entry_id
_cod_related_entry_database
_cod_related_entry_code
1 ChemSpider 30659596
